data_1549129
loop_
_publ_author_name
'Weil, Matthias'

_publ_section_title
;
 Redetermination of nickel(II) formate dihydrate
;
_journal_coeditor_code HB4217
_journal_issue 3
_journal_name_full IUCrData
_journal_page_first x180428
_journal_paper_doi 10.1107/S2414314618004285
_journal_volume 3
_journal_year 2018
_chemical_formula_iupac '[Ni (C H O2)2 (H2 O1)2]'
_chemical_formula_moiety 'C2 H6 Ni O6'
_chemical_formula_sum 'C2 H6 Ni O6'
_chemical_formula_weight 184.78
_chemical_name_systematic
;
Poly[diaquadi-\m-formato-nickel(II)]
;
_space_group_crystal_system monoclinic
_space_group_IT_number 14
_space_group_name_Hall '-P 2ybc'
_space_group_name_H-M_alt 'P 1 21/c 1'
_symmetry_space_group_name_Hall '-P 2ybc'
_symmetry_space_group_name_H-M 'P 1 21/c 1'
_atom_sites_solution_hydrogens mixed
_audit_creation_method SHELXL-2016/6
_cell_angle_alpha 90
_cell_angle_beta 97.5510(10)
_cell_angle_gamma 90
_cell_formula_units_Z 4
_cell_length_a 8.5806(4)
_cell_length_b 7.0202(3)
_cell_length_c 9.2257(4)
_cell_measurement_reflns_used 9891
_cell_measurement_temperature 100
_cell_measurement_theta_max 39.881
_cell_measurement_theta_min 2.395
_cell_volume 550.91(4)
_computing_cell_refinement
;
SAINT (Bruker, 2015)
;
_computing_data_collection
;
APEX3 (Bruker, 2015)
;
_computing_data_reduction
;
SAINT (Bruker, 2015)
;
_computing_molecular_graphics
;
ATOMS (Dowty, 2006)
;
_computing_publication_material
;
publCIF (Westrip, 2010)
;
_computing_structure_refinement
;
SHELXL2016 (Sheldrick, 2015)
;
_computing_structure_solution 'coordinates from previous determination'
_diffrn_ambient_temperature 100
_diffrn_measured_fraction_theta_full 1.000
_diffrn_measured_fraction_theta_max 0.998
_diffrn_measurement_device_type 'Bruker APEXII CCD'
_diffrn_measurement_method '\w- and \f-scans'
_diffrn_radiation_type MoK\a
_diffrn_radiation_wavelength 0.71073
_diffrn_reflns_av_R_equivalents 0.0360
_diffrn_reflns_limit_h_max 15
_diffrn_reflns_limit_h_min -15
_diffrn_reflns_limit_k_max 12
_diffrn_reflns_limit_k_min -12
_diffrn_reflns_limit_l_max 16
_diffrn_reflns_limit_l_min -16
_diffrn_reflns_number 44072
_diffrn_reflns_theta_full 25.242
_diffrn_reflns_theta_max 40.112
_diffrn_reflns_theta_min 2.394
_exptl_absorpt_coefficient_mu 3.479
_exptl_absorpt_correction_T_max .7479
_exptl_absorpt_correction_T_min .6672
_exptl_absorpt_correction_type multi-scan
_exptl_absorpt_process_details
;
(<i>SADABS</i>; Bruker, 2015)
;
_exptl_crystal_colour green
_exptl_crystal_density_diffrn 2.228
_exptl_crystal_description plate
_exptl_crystal_F_000 376
_exptl_crystal_size_max 0.12
_exptl_crystal_size_mid 0.10
_exptl_crystal_size_min 0.02
_refine_diff_density_max 0.522
_refine_diff_density_min -0.546
_refine_ls_extinction_method none
_refine_ls_goodness_of_fit_ref 1.040
_refine_ls_hydrogen_treatment mixed
_refine_ls_matrix_type full
_refine_ls_number_parameters 101
_refine_ls_number_reflns 3433
_refine_ls_number_restraints 0
_refine_ls_restrained_S_all 1.040
_refine_ls_R_factor_all 0.0348
_refine_ls_R_factor_gt 0.0211
_refine_ls_shift/su_max 0.001
_refine_ls_shift/su_mean 0.000
_refine_ls_structure_factor_coef Fsqd
_refine_ls_weighting_details 'w=1/[\s^2^(Fo^2^)+(0.0181P)^2^+0.2503P] where P=(Fo^2^+2Fc^2^)/3'
_refine_ls_weighting_scheme calc
_refine_ls_wR_factor_gt 0.0447
_refine_ls_wR_factor_ref 0.0487
_reflns_number_gt 2591
_reflns_number_total 3433
_reflns_threshold_expression 'I > 2\s(I)'
_cod_data_source_file hb4217sup1.cif
_cod_data_source_block I
_cod_database_code 1549129
_shelx_space_group_comment
;
The symmetry employed for this shelxl refinement is uniquely defined
by the following loop, which should always be used as a source of
symmetry information in preference to the above space-group names.
They are only intended as comments.
;

loop_
_space_group_symop_operation_xyz
'x, y, z'
'-x, y+1/2, -z+1/2'
'-x, -y, -z'
'x, -y-1/2, z-1/2'

loop_
_atom_site_type_symbol
_atom_site_label
_atom_site_fract_x
_atom_site_fract_y
_atom_site_fract_z
_atom_site_U_iso_or_equiv
_atom_site_adp_type
_atom_site_calc_flag
_atom_site_occupancy
Ni Ni1 0.500000 1.000000 0.500000 0.00423(3) Uani d 1
Ni Ni2 0.000000 1.000000 0.000000 0.00564(3) Uani d 1
O O1 0.40966(7) 1.27481(9) 0.09909(7) 0.00780(10) Uani d 1
O O2 0.40368(7) 1.10493(9) 0.30080(7) 0.00783(10) Uani d 1
O O3 0.29319(7) 0.84112(9) 0.49822(7) 0.00847(10) Uani d 1
O O4 0.06317(8) 0.72530(10) 0.07671(8) 0.01179(11) Uani d 1
O O5 0.08832(8) 1.11264(12) 0.19580(8) 0.01638(14) Uani d 1
O O6 -0.21606(8) 0.97254(10) 0.07381(7) 0.00910(10) Uani d 1
C C1 0.46712(10) 1.22417(12) 0.22586(9) 0.00844(12) Uani d 1
H H1 0.563988 1.279365 0.267077 0.010 Uiso calc 1
C C2 0.17660(10) 0.61599(12) 0.06198(10) 0.00963(13) Uani d 1
H H2 0.174105 0.491537 0.102054 0.012 Uiso calc 1
H H5 -0.2593(18) 1.071(3) 0.0623(17) 0.023(4) Uiso d 1
H H3 0.188(2) 1.098(3) 0.2325(18) 0.039(5) Uiso d 1
H H4 0.036(2) 1.148(3) 0.2609(19) 0.033(5) Uiso d 1
H H6 -0.278(2) 0.898(3) 0.0248(18) 0.031(4) Uiso d 1

loop_
_atom_site_aniso_label
_atom_site_aniso_U_11
_atom_site_aniso_U_22
_atom_site_aniso_U_33
_atom_site_aniso_U_12
_atom_site_aniso_U_13
_atom_site_aniso_U_23
Ni1 0.00443(5) 0.00435(5) 0.00395(5) -0.00014(4) 0.00061(4) -0.00003(4)
Ni2 0.00466(5) 0.00628(6) 0.00601(6) 0.00038(4) 0.00083(4) -0.00025(5)
O1 0.0087(2) 0.0080(2) 0.0065(2) -0.00071(19) 0.00013(18) 0.00185(18)
O2 0.0081(2) 0.0087(2) 0.0066(2) -0.00015(19) 0.00077(18) 0.00260(19)
O3 0.0065(2) 0.0094(2) 0.0098(2) -0.00125(19) 0.00243(18) -0.00016(19)
O4 0.0090(2) 0.0106(3) 0.0168(3) 0.0033(2) 0.0056(2) 0.0040(2)
O5 0.0071(2) 0.0307(4) 0.0112(3) -0.0001(3) 0.0010(2) -0.0095(3)
O6 0.0071(2) 0.0090(3) 0.0113(3) -0.00036(19) 0.00169(19) -0.00004(19)
C1 0.0084(3) 0.0081(3) 0.0084(3) -0.0013(2) -0.0006(2) 0.0017(2)
C2 0.0082(3) 0.0089(3) 0.0120(3) 0.0016(2) 0.0023(2) 0.0013(3)

loop_
_atom_type_symbol
_atom_type_description
_atom_type_scat_dispersion_real
_atom_type_scat_dispersion_imag
_atom_type_scat_source
C C 0.0033 0.0016 'International Tables Vol C Tables 4.2.6.8 and 6.1.1.4'
H H 0.0000 0.0000 'International Tables Vol C Tables 4.2.6.8 and 6.1.1.4'
Ni Ni 0.3393 1.1124 'International Tables Vol C Tables 4.2.6.8 and 6.1.1.4'
O O 0.0106 0.0060 'International Tables Vol C Tables 4.2.6.8 and 6.1.1.4'

loop_
_geom_angle_atom_site_label_1
_geom_angle_atom_site_label_2
_geom_angle_atom_site_label_3
_geom_angle_site_symmetry_1
_geom_angle_site_symmetry_3
_geom_angle
O1 Ni1 O1 4_586 2_645 180.00(3)
O1 Ni1 O2 4_586 . 89.49(2)
O1 Ni1 O2 2_645 . 90.51(2)
O1 Ni1 O2 4_586 3_676 90.51(2)
O1 Ni1 O2 2_645 3_676 89.49(2)
O2 Ni1 O2 . 3_676 180.00(4)
O1 Ni1 O3 4_586 3_676 87.42(2)
O1 Ni1 O3 2_645 3_676 92.58(2)
O2 Ni1 O3 . 3_676 93.27(2)
O2 Ni1 O3 3_676 3_676 86.73(2)
O1 Ni1 O3 4_586 . 92.58(2)
O1 Ni1 O3 2_645 . 87.42(2)
O2 Ni1 O3 . . 86.73(2)
O2 Ni1 O3 3_676 . 93.27(2)
O3 Ni1 O3 3_676 . 180.0
O5 Ni2 O5 3_575 . 180.00(2)
O5 Ni2 O6 3_575 . 90.62(3)
O5 Ni2 O6 . . 89.38(3)
O5 Ni2 O6 3_575 3_575 89.38(3)
O5 Ni2 O6 . 3_575 90.62(3)
O6 Ni2 O6 . 3_575 180.0
O5 Ni2 O4 3_575 . 89.53(3)
O5 Ni2 O4 . . 90.47(3)
O6 Ni2 O4 . . 90.36(3)
O6 Ni2 O4 3_575 . 89.64(3)
O5 Ni2 O4 3_575 3_575 90.47(3)
O5 Ni2 O4 . 3_575 89.53(3)
O6 Ni2 O4 . 3_575 89.64(3)
O6 Ni2 O4 3_575 3_575 90.36(3)
O4 Ni2 O4 . 3_575 180.0
C1 O1 Ni1 . 2_655 120.79(5)
C1 O2 Ni1 . . 125.50(6)
C2 O3 Ni1 4_576 . 126.31(6)
C2 O4 Ni2 . . 133.73(6)
Ni2 O5 H3 . . 121.7(12)
Ni2 O5 H4 . . 126.1(12)
H3 O5 H4 . . 110.0(16)
Ni2 O6 H5 . . 107.5(12)
Ni2 O6 H6 . . 114.6(11)
H5 O6 H6 . . 103.0(16)
O2 C1 O1 . . 123.70(8)
O2 C1 H1 . . 118.1
O1 C1 H1 . . 118.1
O4 C2 O3 . 4_575 125.14(8)
O4 C2 H2 . . 117.4
O3 C2 H2 4_575 . 117.4

loop_
_geom_bond_atom_site_label_1
_geom_bond_atom_site_label_2
_geom_bond_site_symmetry_2
_geom_bond_distance
Ni1 O1 4_586 2.0302(6)
Ni1 O1 2_645 2.0302(6)
Ni1 O2 . 2.0503(6)
Ni1 O2 3_676 2.0504(6)
Ni1 O3 3_676 2.0942(6)
Ni1 O3 . 2.0942(6)
Ni2 O5 3_575 2.0255(7)
Ni2 O5 . 2.0256(7)
Ni2 O6 . 2.0663(6)
Ni2 O6 3_575 2.0664(6)
Ni2 O4 . 2.1006(7)
Ni2 O4 3_575 2.1007(7)
O1 C1 . 1.2593(10)
O2 C1 . 1.2546(10)
O3 C2 4_576 1.2618(10)
O4 C2 . 1.2607(10)
O5 H3 . 0.89(2)
O5 H4 . 0.832(18)
O6 H5 . 0.787(18)
O6 H6 . 0.837(18)
C1 H1 . 0.9500
C2 H2 . 0.9500

loop_
_geom_hbond_atom_site_label_D
_geom_hbond_atom_site_label_H
_geom_hbond_atom_site_label_A
_geom_hbond_site_symmetry_A
_geom_hbond_distance_DH
_geom_hbond_distance_HA
_geom_hbond_distance_DA
_geom_hbond_angle_DHA
O6 H5 O3 2 0.787(18) 1.985(18) 2.7312(9) 158.1(16)
O5 H3 O2 . 0.89(2) 1.87(2) 2.7522(9) 171.2(19)
O5 H4 O4 2 0.832(18) 1.898(18) 2.7271(10) 174.1(17)
O6 H6 O1 3_575 0.837(18) 1.926(18) 2.7610(9) 175.5(16)

_cod_database_fobs_code 1549129
